data_2013195
loop_
_publ_author_name
'Bowes, Katharine F.'
'Glidewell, Christopher'
'Low, John N.'
'Melguizo, Manuel'
'Quesada, Antonio'

_publ_section_title
;
 Two polymorphs, with <i>Z</i>' = 1 and 2, of
 2-amino-4-chloro-6-morpholinopyrimidine in <i>P</i>2~1~/<i>c</i>, and
 2-amino-4-chloro-6-piperidinopyrimidine, which is isomorphous and
 almost isostructural with the <i>Z</i>' = 2 polymorph
;
_journal_issue 1
_journal_name_full 'Acta Crystallographica Section C'
_journal_page_first o4
_journal_page_last o8
_journal_paper_doi 10.1107/S0108270102020012
_journal_volume 59
_journal_year 2003
_chemical_formula_iupac 'C8 H11 Cl N4 O'
_chemical_formula_moiety 'C8 H11 Cl N4 O'
_chemical_formula_sum 'C8 H11 Cl N4 O'
_chemical_formula_weight 214.66
_chemical_name_systematic
;
2-Amino-4-chloro-6-morpholinopyrimidine, Z' = 1 polymorph
;
_space_group_IT_number 14
_symmetry_cell_setting monoclinic
_symmetry_space_group_name_Hall '-P 2ybc'
_symmetry_space_group_name_H-M 'P 1 21/c 1'
_atom_sites_solution_hydrogens geom
_atom_sites_solution_primary direct
_atom_sites_solution_secondary difmap
_cell_angle_alpha 90.00
_cell_angle_beta 96.4260(13)
_cell_angle_gamma 90.00
_cell_formula_units_Z 4
_cell_length_a 9.4143(4)
_cell_length_b 13.0869(4)
_cell_length_c 7.5774(2)
_cell_measurement_reflns_used 2102
_cell_measurement_temperature 120(2)
_cell_measurement_theta_max 27.45
_cell_measurement_theta_min 3.11
_cell_volume 927.70(5)
_computing_cell_refinement 'DENZO--SMN (Otwinowski & Minor, 1997)'
_computing_data_collection 'KappaCCD Server Software (Nonius, 1997)'
_computing_data_reduction DENZO--SMN
_computing_molecular_graphics 'PLATON (Spek, 2002)'
_computing_publication_material 'SHELXL97 and PRPKAPPA (Ferguson, 1999)'
_computing_structure_refinement 'SHELXL97 (Sheldrick, 1997)'
_computing_structure_solution 'SHELXS97 (Sheldrick, 1997)'
_diffrn_ambient_temperature 120(2)
_diffrn_measured_fraction_theta_full 0.992
_diffrn_measured_fraction_theta_max 0.992
_diffrn_measurement_device_type 'Nonius KappaCCD'
_diffrn_measurement_method '\f scans, and \w scans with \k offsets'
_diffrn_radiation_monochromator graphite
_diffrn_radiation_source 'fine-focus sealed X-ray tube'
_diffrn_radiation_type 'Mo K\a'
_diffrn_radiation_wavelength 0.71073
_diffrn_reflns_av_R_equivalents 0.046
_diffrn_reflns_av_sigmaI/netI 0.0434
_diffrn_reflns_limit_h_max 12
_diffrn_reflns_limit_h_min -12
_diffrn_reflns_limit_k_max 12
_diffrn_reflns_limit_k_min -16
_diffrn_reflns_limit_l_max 9
_diffrn_reflns_limit_l_min -8
_diffrn_reflns_number 6031
_diffrn_reflns_theta_full 27.45
_diffrn_reflns_theta_max 27.45
_diffrn_reflns_theta_min 3.11
_diffrn_standards_decay_% negligible
_exptl_absorpt_coefficient_mu 0.383
_exptl_absorpt_correction_T_max 0.941
_exptl_absorpt_correction_T_min 0.856
_exptl_absorpt_correction_type multi-scan
_exptl_absorpt_process_details '(DENZO--SMN; Otwinowski & Minor, 1997)'
_exptl_crystal_colour colourless
_exptl_crystal_density_diffrn 1.537
_exptl_crystal_density_method 'not measured'
_exptl_crystal_description block
_exptl_crystal_F_000 448
_exptl_crystal_size_max 0.42
_exptl_crystal_size_mid 0.22
_exptl_crystal_size_min 0.16
_refine_diff_density_max 0.345
_refine_diff_density_min -0.378
_refine_ls_extinction_method none
_refine_ls_goodness_of_fit_ref 1.048
_refine_ls_hydrogen_treatment constr
_refine_ls_matrix_type full
_refine_ls_number_parameters 127
_refine_ls_number_reflns 2102
_refine_ls_number_restraints 0
_refine_ls_restrained_S_all 1.048
_refine_ls_R_factor_all 0.0497
_refine_ls_R_factor_gt 0.0361
_refine_ls_shift/su_max <0.001
_refine_ls_shift/su_mean 0.000
_refine_ls_structure_factor_coef Fsqd
_refine_ls_weighting_details 'w = 1/[\s^2^(Fo^2^)+(0.0371P)^2^+0.4718P] where P = (Fo^2^+2Fc^2^)/3'
_refine_ls_weighting_scheme calc
_refine_ls_wR_factor_gt 0.0853
_refine_ls_wR_factor_ref 0.0918
_reflns_number_gt 1705
_reflns_number_total 2102
_reflns_threshold_expression I>2\s(I)
_cod_data_source_file sk1595.cif
_cod_data_source_block Ia
_cod_depositor_comments
;
The following automatic conversions were performed:

'_exptl_absorpt_correction_type' value 'Multi-scan' changed to
'multi-scan' according to
/home/saulius/struct/CIF-dictionaries/cif_core.dic dictionary named
'cif_core.dic' version 2.4.1 from 2010-06-29.

Automatic conversion script
Id: cif_fix_values 1715 2011-07-08 13:25:40Z adriana 
;
_cod_original_sg_symbol_H-M 'P 21/c'
_cod_database_code 2013195
_cod_database_fobs_code 2013195

loop_
_symmetry_equiv_pos_as_xyz
'x, y, z'
'-x, y+1/2, -z+1/2'
'-x, -y, -z'
'x, -y-1/2, z-1/2'

loop_
_atom_site_label
_atom_site_fract_x
_atom_site_fract_y
_atom_site_fract_z
_atom_site_U_iso_or_equiv
_atom_site_adp_type
_atom_site_calc_flag
_atom_site_refinement_flags
_atom_site_occupancy
_atom_site_disorder_assembly
_atom_site_disorder_group
_atom_site_type_symbol
N1 0.71414(14) 0.68239(10) 0.31515(17) 0.0145(3) Uani d . 1 . . N
C2 0.61611(17) 0.61494(13) 0.3565(2) 0.0153(3) Uani d . 1 . . C
N2 0.64679(15) 0.51494(11) 0.33258(19) 0.0210(3) Uani d . 1 . . N
N3 0.48967(14) 0.63653(10) 0.41696(17) 0.0162(3) Uani d . 1 . . N
C4 0.46540(16) 0.73618(13) 0.4275(2) 0.0151(3) Uani d . 1 . . C
Cl4 0.29987(4) 0.76873(3) 0.49579(5) 0.02164(14) Uani d . 1 . . Cl
C5 0.55396(16) 0.81388(12) 0.3899(2) 0.0146(3) Uani d . 1 . . C
C6 0.68472(17) 0.78156(12) 0.3325(2) 0.0133(3) Uani d . 1 . . C
N61 0.78585(14) 0.84916(10) 0.28931(18) 0.0148(3) Uani d . 1 . . N
C62 0.78964(18) 0.95378(13) 0.3586(2) 0.0184(4) Uani d . 1 . . C
C63 0.88104(18) 1.02158(13) 0.2538(2) 0.0208(4) Uani d . 1 . . C
O64 1.01967(12) 0.97951(9) 0.24329(15) 0.0205(3) Uani d . 1 . . O
C65 1.00464(18) 0.88308(13) 0.1556(2) 0.0191(4) Uani d . 1 . . C
C66 0.92618(17) 0.80832(13) 0.2607(2) 0.0190(4) Uani d . 1 . . C
H1 0.7274 0.4976 0.2920 0.025 Uiso calc R 1 . . H
H2 0.5861 0.4674 0.3577 0.025 Uiso calc R 1 . . H
H51 0.5298 0.8839 0.4012 0.017 Uiso calc R 1 . . H
H3 0.8293 0.9535 0.4852 0.022 Uiso calc R 1 . . H
H4 0.6913 0.9815 0.3504 0.022 Uiso calc R 1 . . H
H5 0.8323 1.0311 0.1323 0.025 Uiso calc R 1 . . H
H6 0.8911 1.0896 0.3111 0.025 Uiso calc R 1 . . H
H7 1.1004 0.8555 0.1401 0.023 Uiso calc R 1 . . H
H8 0.9515 0.8922 0.0363 0.023 Uiso calc R 1 . . H
H9 0.9142 0.7427 0.1957 0.023 Uiso calc R 1 . . H
H10 0.9827 0.7952 0.3767 0.023 Uiso calc R 1 . . H

loop_
_atom_site_aniso_label
_atom_site_aniso_U_11
_atom_site_aniso_U_22
_atom_site_aniso_U_33
_atom_site_aniso_U_12
_atom_site_aniso_U_13
_atom_site_aniso_U_23
N1 0.0145(6) 0.0133(7) 0.0159(7) -0.0003(5) 0.0025(5) 0.0019(5)
C2 0.0160(8) 0.0151(8) 0.0146(8) -0.0018(6) 0.0001(6) 0.0012(6)
N2 0.0217(8) 0.0125(7) 0.0298(8) -0.0013(6) 0.0081(6) 0.0009(6)
N3 0.0142(7) 0.0163(7) 0.0182(7) -0.0019(5) 0.0017(5) 0.0035(5)
C4 0.0121(7) 0.0207(9) 0.0126(8) 0.0006(6) 0.0019(6) 0.0019(6)
Cl4 0.0133(2) 0.0262(3) 0.0268(2) 0.00021(16) 0.00769(15) 0.00222(17)
C5 0.0147(8) 0.0139(8) 0.0151(8) 0.0008(6) 0.0017(6) 0.0011(6)
C6 0.0139(8) 0.0147(8) 0.0110(7) -0.0002(6) 0.0002(6) 0.0024(6)
N61 0.0130(7) 0.0124(7) 0.0198(7) -0.0011(5) 0.0054(5) 0.0001(5)
C62 0.0192(8) 0.0146(8) 0.0225(9) -0.0022(7) 0.0075(6) -0.0032(7)
C63 0.0189(8) 0.0155(9) 0.0288(9) -0.0026(7) 0.0064(7) -0.0009(7)
O64 0.0169(6) 0.0189(6) 0.0263(6) -0.0054(5) 0.0053(5) -0.0027(5)
C65 0.0176(8) 0.0185(9) 0.0225(9) -0.0027(7) 0.0077(6) -0.0010(7)
C66 0.0144(8) 0.0163(8) 0.0272(9) 0.0014(7) 0.0071(6) 0.0021(7)

loop_
_atom_type_symbol
_atom_type_description
_atom_type_scat_dispersion_real
_atom_type_scat_dispersion_imag
_atom_type_scat_source
C C 0.0033 0.0016 'International Tables Vol C Tables 4.2.6.8 and 6.1.1.4'
H H 0.0000 0.0000 'International Tables Vol C Tables 4.2.6.8 and 6.1.1.4'
Cl Cl 0.1484 0.1585 'International Tables Vol C Tables 4.2.6.8 and 6.1.1.4'
N N 0.0061 0.0033 'International Tables Vol C Tables 4.2.6.8 and 6.1.1.4'
O O 0.0106 0.0060 'International Tables Vol C Tables 4.2.6.8 and 6.1.1.4'

loop_
_geom_angle_atom_site_label_1
_geom_angle_atom_site_label_2
_geom_angle_atom_site_label_3
_geom_angle
_geom_angle_publ_flag
C6 N1 C2 117.46(14) no
N1 C2 N3 126.68(15) no
N1 C2 N2 116.23(15) no
N3 C2 N2 117.09(15) no
C2 N2 H1 120.0 no
C2 N2 H2 120.0 no
H1 N2 H2 120.0 no
C4 N3 C2 112.91(14) no
N3 C4 C5 127.29(15) no
N3 C4 Cl4 114.95(12) no
C5 C4 Cl4 117.75(13) no
C4 C5 C6 114.46(15) no
C4 C5 H51 122.8 no
C6 C5 H51 122.8 no
N1 C6 N61 116.59(14) no
N1 C6 C5 121.15(14) no
N61 C6 C5 122.25(15) no
C6 N61 C66 117.64(13) no
C6 N61 C62 120.60(13) no
C66 N61 C62 114.08(13) no
N61 C62 C63 110.55(13) no
N61 C62 H3 109.5 no
C63 C62 H3 109.5 no
N61 C62 H4 109.5 no
C63 C62 H4 109.5 no
H3 C62 H4 108.1 no
O64 C63 C62 112.25(14) no
O64 C63 H5 109.2 no
C62 C63 H5 109.2 no
O64 C63 H6 109.2 no
C62 C63 H6 109.2 no
H5 C63 H6 107.9 no
C65 O64 C63 108.90(12) no
O64 C65 C66 110.93(13) no
O64 C65 H7 109.5 no
C66 C65 H7 109.5 no
O64 C65 H8 109.5 no
C66 C65 H8 109.5 no
H7 C65 H8 108.0 no
N61 C66 C65 110.21(14) no
N61 C66 H9 109.6 no
C65 C66 H9 109.6 no
N61 C66 H10 109.6 no
C65 C66 H10 109.6 no
H9 C66 H10 108.1 no

loop_
_geom_bond_atom_site_label_1
_geom_bond_atom_site_label_2
_geom_bond_site_symmetry_2
_geom_bond_distance
_geom_bond_publ_flag
N1 C6 . 1.337(2) no
N1 C2 . 1.339(2) no
C2 N3 . 1.352(2) no
C2 N2 . 1.357(2) no
N2 H1 . 0.88 no
N2 H2 . 0.88 no
N3 C4 . 1.328(2) no
C4 C5 . 1.365(2) no
C4 Cl4 . 1.7489(16) no
C5 C6 . 1.415(2) no
C5 H51 . 0.95 no
C6 N61 . 1.366(2) no
N61 C66 . 1.464(2) no
N61 C62 . 1.465(2) no
C62 C63 . 1.520(2) no
C62 H3 . 0.99 no
C62 H4 . 0.99 no
C63 O64 . 1.427(2) no
C63 H5 . 0.99 no
C63 H6 . 0.99 no
O64 C65 . 1.426(2) no
C65 C66 . 1.506(2) no
C65 H7 . 0.99 no
C65 H8 . 0.99 no
C66 H9 . 0.99 no
C66 H10 . 0.99 no

loop_
_geom_hbond_atom_site_label_D
_geom_hbond_atom_site_label_H
_geom_hbond_atom_site_label_A
_geom_hbond_site_symmetry_A
_geom_hbond_distance_DH
_geom_hbond_distance_HA
_geom_hbond_distance_DA
_geom_hbond_angle_DHA
_geom_hbond_publ_flag
N2 H1 O64 2_745 0.88 2.44 3.288(2) 163 y
N2 H2 N3 3_666 0.88 2.36 3.119(2) 145 y

loop_
_geom_torsion_atom_site_label_1
_geom_torsion_atom_site_label_2
_geom_torsion_atom_site_label_3
_geom_torsion_atom_site_label_4
_geom_torsion
_geom_torsion_publ_flag
C6 N1 C2 N3 -1.0(2) no
C6 N1 C2 N2 178.08(14) no
N1 C2 N3 C4 2.3(2) no
N2 C2 N3 C4 -176.68(14) no
C2 N3 C4 C5 -2.1(2) no
C2 N3 C4 Cl4 177.36(11) no
N3 C4 C5 C6 0.5(2) no
Cl4 C4 C5 C6 -178.94(11) no
C2 N1 C6 N61 -179.85(14) no
C2 N1 C6 C5 -0.9(2) no
C4 C5 C6 N1 1.1(2) no
C4 C5 C6 N61 -179.99(14) no
N1 C6 N61 C66 -11.2(2) no
C5 C6 N61 C66 169.94(14) no
N1 C6 N61 C62 -158.81(14) no
C5 C6 N61 C62 22.3(2) no
C6 N61 C62 C63 -164.05(14) no
C66 N61 C62 C63 47.21(19) no
N61 C62 C63 O64 -52.48(19) no
C62 C63 O64 C65 60.71(17) no
C63 O64 C65 C66 -63.06(17) no
C6 N61 C66 C65 160.42(14) no
C62 N61 C66 C65 -49.86(18) no
O64 C65 C66 N61 57.46(18) no

loop_
_cod_related_entry_id
_cod_related_entry_database
_cod_related_entry_code
1 ChemSpider 1225307
